data_7712852
loop_
_publ_author_name
'Porwal, Pragti'
'Nayek, Sreshtha'
'Singh, Satyam'
'Sonawane, Avinash'
'Grabchev, Ivo'
'Ganguly, Rakesh'
'Mukhopadhyay, Suman'

_publ_section_title
;
 Studies on anticancer properties with varying co-ligands in Ru(II) arene
 benzimidazole system
;
_journal_name_full 'Dalton Transactions'
_journal_paper_doi 10.1039/D3DT00528C
_journal_year 2023
_chemical_formula_sum 'C42 H40 F6 N2 O2 P2 Ru'
_chemical_formula_weight 881.77
_space_group_crystal_system monoclinic
_space_group_IT_number 14
_space_group_name_Hall '-P 2ybc'
_space_group_name_H-M_alt 'P 1 21/c 1'
_atom_sites_solution_hydrogens mixed
_audit_update_record
;
2022-07-22 deposited with the CCDC.	2023-04-24 downloaded from the CCDC.
;
_cell_angle_alpha 90
_cell_angle_beta 92.160(2)
_cell_angle_gamma 90
_cell_formula_units_Z 4
_cell_length_a 12.6585(7)
_cell_length_b 15.4887(8)
_cell_length_c 20.4525(11)
_cell_measurement_reflns_used 9497
_cell_measurement_temperature 100.(2)
_cell_measurement_theta_max 27.1235
_cell_measurement_theta_min 2.5146
_cell_volume 4007.1(4)
_computing_cell_refinement 'SAINT V8.40B (Bruker AXS LLC, 2019)'
_computing_data_collection 'Bruker APEX2'
_computing_data_reduction 'SAINT V8.40B (Bruker AXS LLC, 2019)'
_computing_structure_refinement 'SHELXL-2019/1 (Sheldrick, 2019)'
_computing_structure_solution 'XT, VERSION 2018/2'
_diffrn_ambient_temperature 100.(2)
_diffrn_detector_area_resol_mean 7.3910
_diffrn_measured_fraction_theta_full 0.998
_diffrn_measured_fraction_theta_max 0.998
_diffrn_measurement_device_type 'Bruker APEX-II CCD'
_diffrn_measurement_method '\f and \w scans'
_diffrn_radiation_type 'Mo K\a'
_diffrn_radiation_wavelength 0.71073
_diffrn_reflns_av_R_equivalents 0.0356
_diffrn_reflns_av_unetI/netI 0.0239
_diffrn_reflns_limit_h_max 16
_diffrn_reflns_limit_h_min -16
_diffrn_reflns_limit_k_max 19
_diffrn_reflns_limit_k_min -19
_diffrn_reflns_limit_l_max 26
_diffrn_reflns_limit_l_min -26
_diffrn_reflns_number 52943
_diffrn_reflns_theta_full 25.24
_diffrn_reflns_theta_max 27.14
_diffrn_reflns_theta_min 2.33
_exptl_absorpt_coefficient_mu 0.537
_exptl_absorpt_correction_T_max 0.98
_exptl_absorpt_correction_T_min 0.81
_exptl_absorpt_correction_type multi-scan
_exptl_absorpt_process_details
;
Krause, L., Herbst-Irmer, R., Sheldrick, G. M., Stalke, D. (2015).
"Comparison of silver and molybdenum microfocus X-ray sources for
single-crystal structure determination"
J. Appl. Cryst. 48, 3-10.
doi:10.1107/S1600576714022985
;
_exptl_crystal_colour 'dark brown'
_exptl_crystal_density_diffrn 1.462
_exptl_crystal_density_method 'not measured'
_exptl_crystal_description needle
_exptl_crystal_F_000 1800
_exptl_crystal_size_max 0.100
_exptl_crystal_size_mid 0.060
_exptl_crystal_size_min 0.040
_refine_diff_density_max 0.759
_refine_diff_density_min -0.870
_refine_ls_extinction_method none
_refine_ls_goodness_of_fit_ref 1.070
_refine_ls_hydrogen_treatment mixed
_refine_ls_matrix_type full
_refine_ls_number_parameters 503
_refine_ls_number_reflns 8848
_refine_ls_number_restraints 0
_refine_ls_restrained_S_all 1.070
_refine_ls_R_factor_all 0.0408
_refine_ls_R_factor_gt 0.0338
_refine_ls_shift/su_max 0.001
_refine_ls_shift/su_mean 0.000
_refine_ls_structure_factor_coef Fsqd
_refine_ls_weighting_details 'w=1/[\s^2^(Fo^2^)+(0.0225P)^2^+6.4004P] where P=(Fo^2^+2Fc^2^)/3'
_refine_ls_weighting_scheme calc
_refine_ls_wR_factor_gt 0.0738
_refine_ls_wR_factor_ref 0.0788
_reflns_Friedel_coverage 0.000
_reflns_number_gt 7838
_reflns_number_total 8848
_reflns_threshold_expression 'I > 2\s(I)'
_cod_data_source_file d3dt00528c2.cif
_cod_data_source_block rgsm26
_cod_depositor_comments
;
The following automatic conversions were performed:

data item '_exptl_absorpt_correction_type' value 'Multi-Scan' was
changed to 'multi-scan' in accordance with the
/home/data/users/saulius/crontab/automatic-downloads/rss-feeds/RSC/lib/dictionaries/cif_core.dic
dictionary named 'cif_core.dic' version 2.4.2 last updated on
2011-04-26.

Automatic conversion script
Id: cif_fix_values 8170 2020-07-09 18:12:32Z antanas 
;
_cod_database_code 7712852

loop_
_space_group_symop_operation_xyz
'x, y, z'
'-x, y+1/2, -z+1/2'
'-x, -y, -z'
'x, -y-1/2, z-1/2'

loop_
_atom_site_type_symbol
_atom_site_label
_atom_site_fract_x
_atom_site_fract_y
_atom_site_fract_z
_atom_site_U_iso_or_equiv
_atom_site_adp_type
_atom_site_calc_flag
_atom_site_refinement_flags_adp
_atom_site_refinement_flags_occupancy
_atom_site_refinement_flags_posn
_atom_site_occupancy
_atom_site_disorder_assembly
_atom_site_disorder_group
Ru Ru1 0.22064(2) 0.27109(2) 0.76023(2) 0.01710(5) Uani d . . . 1 . .
C C1 0.04462(18) 0.25154(17) 0.74660(12) 0.0272(5) Uani d . . . 1 . .
C C2 0.07191(18) 0.27825(16) 0.81113(11) 0.0251(5) Uani d . . . 1 . .
H H2 0.046748 0.335705 0.826522 0.030000 Uiso calc U . R 1 . .
C C3 0.14462(18) 0.23049(15) 0.85179(11) 0.0235(5) Uani d . . . 1 . .
H H3 0.170225 0.255799 0.894484 0.028000 Uiso calc U . R 1 . .
C C4 0.19479(18) 0.15664(15) 0.82787(11) 0.0234(5) Uani d . . . 1 . .
C C5 0.17513(19) 0.13345(15) 0.76130(12) 0.0255(5) Uani d . . . 1 . .
H H5 0.221467 0.089727 0.740624 0.031000 Uiso calc U . R 1 . .
C C6 0.10123(19) 0.17944(17) 0.72219(11) 0.0276(5) Uani d . . . 1 . .
H H6 0.096951 0.167605 0.674095 0.033000 Uiso calc U . R 1 . .
C C7 -0.0428(2) 0.2947(2) 0.70691(14) 0.0414(7) Uani d . . . 1 . .
H H7A -0.109428 0.264062 0.713160 0.062000 Uiso calc U . R 1 . .
H H7B -0.026241 0.293427 0.660502 0.062000 Uiso calc U . R 1 . .
H H7C -0.049798 0.354762 0.721212 0.062000 Uiso calc U . R 1 . .
C C8 0.2690(2) 0.10104(16) 0.86935(12) 0.0299(5) Uani d . . . 1 . .
H H8 0.328016 0.082135 0.841495 0.036000 Uiso calc U . R 1 . .
C C9 0.3174(2) 0.14517(19) 0.92985(13) 0.0379(6) Uani d . . . 1 . .
H H9A 0.352281 0.198688 0.916995 0.057000 Uiso calc U . R 1 . .
H H9B 0.369367 0.106631 0.951314 0.057000 Uiso calc U . R 1 . .
H H9C 0.261592 0.158604 0.960212 0.057000 Uiso calc U . R 1 . .
C C10 0.2073(2) 0.02038(18) 0.88893(15) 0.0412(7) Uani d . . . 1 . .
H H10A 0.147407 0.037533 0.915010 0.062000 Uiso calc U . R 1 . .
H H10B 0.253953 -0.018067 0.914827 0.062000 Uiso calc U . R 1 . .
H H10C 0.181125 -0.009822 0.849452 0.062000 Uiso calc U . R 1 . .
C C11 0.45617(17) 0.19881(14) 0.75149(10) 0.0192(4) Uani d . . . 1 . .
C C12 0.44223(19) 0.13328(14) 0.70517(11) 0.0223(5) Uani d . . . 1 . .
H H12 0.374591 0.120944 0.685695 0.027000 Uiso calc U . R 1 . .
C C13 0.5310(2) 0.08691(15) 0.68872(12) 0.0276(5) Uani d . . . 1 . .
H H13 0.523883 0.041464 0.657670 0.033000 Uiso calc U . R 1 . .
C C14 0.6314(2) 0.10570(16) 0.71703(12) 0.0304(5) Uani d . . . 1 . .
H H14 0.690670 0.072836 0.704400 0.036000 Uiso calc U . R 1 . .
C C15 0.64606(19) 0.17045(16) 0.76254(12) 0.0276(5) Uani d . . . 1 . .
H H15 0.713985 0.183690 0.781216 0.033000 Uiso calc U . R 1 . .
C C16 0.55635(18) 0.21548(14) 0.77976(11) 0.0214(4) Uani d . . . 1 . .
C C17 0.43835(17) 0.30257(14) 0.82324(10) 0.0187(4) Uani d . . . 1 . .
C C18 0.39397(17) 0.36418(14) 0.86830(10) 0.0189(4) Uani d . . . 1 . .
C C19 0.44149(18) 0.38005(15) 0.93056(11) 0.0235(5) Uani d . . . 1 . .
H H19 0.505695 0.352018 0.943458 0.028000 Uiso calc U . R 1 . .
C C20 0.3944(2) 0.43635(16) 0.97253(11) 0.0265(5) Uani d . . . 1 . .
H H20 0.425978 0.446413 1.014714 0.032000 Uiso calc U . R 1 . .
C C21 0.30054(19) 0.47903(15) 0.95389(11) 0.0256(5) Uani d . . . 1 . .
H H21 0.269691 0.518697 0.983026 0.031000 Uiso calc U . R 1 . .
C C22 0.25279(18) 0.46358(14) 0.89332(11) 0.0221(5) Uani d . . . 1 . .
C C23 0.29915(18) 0.40534(14) 0.84890(10) 0.0193(4) Uani d . . . 1 . .
C C24 0.1108(2) 0.56106(19) 0.91009(13) 0.0383(6) Uani d . . . 1 . .
H H24A 0.094989 0.533988 0.951919 0.057000 Uiso calc U . R 1 . .
H H24B 0.044930 0.580934 0.888302 0.057000 Uiso calc U . R 1 . .
H H24C 0.158038 0.610393 0.917978 0.057000 Uiso calc U . R 1 . .
C C25 0.17270(17) 0.28893(15) 0.58958(10) 0.0209(4) Uani d . . . 1 . .
C C26 0.09125(19) 0.33552(17) 0.55767(11) 0.0278(5) Uani d . . . 1 . .
H H26 0.081875 0.394963 0.567321 0.033000 Uiso calc U . R 1 . .
C C27 0.0240(2) 0.2951(2) 0.51188(12) 0.0346(6) Uani d . . . 1 . .
H H27 -0.031540 0.326980 0.490750 0.042000 Uiso calc U . R 1 . .
C C28 0.0373(2) 0.20918(19) 0.49690(11) 0.0344(6) Uani d . . . 1 . .
H H28 -0.009409 0.181900 0.465874 0.041000 Uiso calc U . R 1 . .
C C29 0.1190(2) 0.16245(17) 0.52717(11) 0.0302(6) Uani d . . . 1 . .
H H29 0.129154 0.103520 0.516149 0.036000 Uiso calc U . R 1 . .
C C30 0.18610(19) 0.20208(15) 0.57376(11) 0.0236(5) Uani d . . . 1 . .
H H30 0.241291 0.169742 0.594855 0.028000 Uiso calc U . R 1 . .
C C31 0.21075(19) 0.44979(15) 0.65201(11) 0.0250(5) Uani d . . . 1 . .
C C32 0.1325(2) 0.48243(16) 0.69094(12) 0.0291(5) Uani d . . . 1 . .
H H32 0.104803 0.448202 0.724833 0.035000 Uiso calc U . R 1 . .
C C33 0.0947(2) 0.56650(18) 0.67963(14) 0.0374(7) Uani d . . . 1 . .
H H33 0.041155 0.589193 0.706010 0.045000 Uiso calc U . R 1 . .
C C34 0.1346(2) 0.61622(17) 0.63078(14) 0.0405(7) Uani d . . . 1 . .
H H34 0.107800 0.672797 0.623290 0.049000 Uiso calc U . R 1 . .
C C35 0.2133(2) 0.58467(18) 0.59245(14) 0.0399(7) Uani d . . . 1 . .
H H35 0.241415 0.619776 0.559207 0.048000 Uiso calc U . R 1 . .
C C36 0.2516(2) 0.50104(16) 0.60269(13) 0.0319(6) Uani d . . . 1 . .
H H36 0.305377 0.478963 0.576152 0.038000 Uiso calc U . R 1 . .
C C37 0.38742(18) 0.33813(14) 0.63645(11) 0.0208(4) Uani d . . . 1 . .
C C38 0.4549(2) 0.38988(15) 0.67555(12) 0.0266(5) Uani d . . . 1 . .
H H38 0.426566 0.426633 0.707700 0.032000 Uiso calc U . R 1 . .
C C39 0.5635(2) 0.38741(18) 0.66725(13) 0.0344(6) Uani d . . . 1 . .
H H39 0.609403 0.422212 0.693936 0.041000 Uiso calc U . R 1 . .
C C40 0.6046(2) 0.33419(19) 0.62006(15) 0.0387(6) Uani d . . . 1 . .
H H40 0.678813 0.331665 0.615092 0.046000 Uiso calc U . R 1 . .
C C41 0.5382(2) 0.28490(18) 0.58028(14) 0.0358(6) Uani d . . . 1 . .
H H41 0.566700 0.249475 0.547384 0.043000 Uiso calc U . R 1 . .
C C42 0.42945(19) 0.28684(15) 0.58813(12) 0.0260(5) Uani d . . . 1 . .
H H42 0.383929 0.253056 0.560421 0.031000 Uiso calc U . R 1 . .
F F1 0.73307(15) 0.41471(17) 0.79351(8) 0.0654(6) Uani d . . . 1 . .
F F2 0.70139(12) 0.38411(12) 0.89893(8) 0.0443(4) Uani d . . . 1 . .
F F3 0.84284(17) 0.32608(11) 0.85169(10) 0.0598(6) Uani d . . . 1 . .
F F4 0.75880(17) 0.51716(11) 0.87028(9) 0.0551(5) Uani d . . . 1 . .
F F5 0.89713(13) 0.45746(11) 0.82140(8) 0.0426(4) Uani d . . . 1 . .
F F6 0.86457(13) 0.42949(12) 0.92805(8) 0.0455(4) Uani d . . . 1 . .
N N1 0.38385(14) 0.25539(12) 0.77878(9) 0.0181(4) Uani d . . . 1 . .
N N2 0.54212(15) 0.28054(13) 0.82462(9) 0.0213(4) Uani d . . . 1 . .
H H1N 0.587(2) 0.3072(19) 0.8451(14) 0.032000 Uiso d U . . 1 . .
O O1 0.25422(12) 0.39529(10) 0.79006(7) 0.0211(3) Uani d . . . 1 . .
O O2 0.16081(13) 0.49978(11) 0.86950(8) 0.0276(4) Uani d . . . 1 . .
P P1 0.24913(4) 0.33608(4) 0.65813(3) 0.01801(11) Uani d . . . 1 . .
P P2 0.79930(5) 0.42108(4) 0.85996(3) 0.02218(13) Uani d . . . 1 . .

loop_
_atom_site_aniso_label
_atom_site_aniso_U_11
_atom_site_aniso_U_22
_atom_site_aniso_U_33
_atom_site_aniso_U_12
_atom_site_aniso_U_13
_atom_site_aniso_U_23
Ru1 0.01650(9) 0.01868(9) 0.01594(9) 0.00026(7) -0.00163(6) -0.00468(7)
C1 0.0175(11) 0.0390(14) 0.0252(11) -0.0053(10) 0.0013(9) 0.0014(10)
C2 0.0194(11) 0.0297(12) 0.0265(12) 0.0026(9) 0.0070(9) -0.0037(10)
C3 0.0241(11) 0.0272(12) 0.0195(10) -0.0039(9) 0.0037(9) -0.0037(9)
C4 0.0236(11) 0.0216(11) 0.0254(11) -0.0043(9) 0.0048(9) -0.0031(9)
C5 0.0269(12) 0.0242(12) 0.0260(11) -0.0081(9) 0.0075(9) -0.0074(9)
C6 0.0250(12) 0.0375(14) 0.0205(11) -0.0130(10) 0.0026(9) -0.0056(10)
C7 0.0212(13) 0.066(2) 0.0368(15) -0.0023(13) -0.0040(11) 0.0089(14)
C8 0.0327(13) 0.0262(12) 0.0308(13) 0.0027(10) 0.0025(10) 0.0035(10)
C9 0.0403(16) 0.0402(15) 0.0326(14) -0.0024(12) -0.0051(12) 0.0110(12)
C10 0.0486(17) 0.0281(14) 0.0472(17) -0.0013(12) 0.0065(14) 0.0079(12)
C11 0.0208(11) 0.0188(10) 0.0179(10) 0.0034(8) 0.0003(8) 0.0002(8)
C12 0.0254(11) 0.0192(11) 0.0220(11) 0.0032(9) -0.0034(9) -0.0011(9)
C13 0.0360(14) 0.0204(11) 0.0262(12) 0.0081(10) -0.0004(10) -0.0033(9)
C14 0.0303(13) 0.0289(13) 0.0320(13) 0.0129(10) 0.0018(10) -0.0019(10)
C15 0.0232(12) 0.0299(13) 0.0293(12) 0.0067(10) -0.0028(9) 0.0007(10)
C16 0.0217(11) 0.0218(11) 0.0204(10) 0.0021(9) -0.0021(8) 0.0017(9)
C17 0.0199(10) 0.0192(10) 0.0169(10) 0.0006(8) -0.0035(8) 0.0018(8)
C18 0.0212(11) 0.0189(10) 0.0165(10) -0.0040(8) 0.0006(8) -0.0036(8)
C19 0.0221(11) 0.0270(12) 0.0210(11) -0.0039(9) -0.0039(9) -0.0015(9)
C20 0.0315(13) 0.0305(12) 0.0173(10) -0.0092(10) -0.0006(9) -0.0053(9)
C21 0.0308(13) 0.0239(12) 0.0226(11) -0.0048(10) 0.0045(9) -0.0091(9)
C22 0.0244(11) 0.0191(11) 0.0229(11) -0.0028(9) 0.0030(9) -0.0023(9)
C23 0.0231(11) 0.0161(10) 0.0187(10) -0.0044(8) 0.0012(8) -0.0028(8)
C24 0.0469(16) 0.0358(15) 0.0324(14) 0.0213(13) 0.0026(12) -0.0071(12)
C25 0.0195(10) 0.0271(12) 0.0161(10) -0.0035(9) -0.0012(8) -0.0026(9)
C26 0.0243(12) 0.0357(14) 0.0230(11) -0.0001(10) -0.0045(9) -0.0004(10)
C27 0.0262(13) 0.0555(18) 0.0216(12) -0.0040(12) -0.0063(10) 0.0017(12)
C28 0.0318(13) 0.0552(17) 0.0161(11) -0.0197(12) -0.0009(10) -0.0053(11)
C29 0.0349(14) 0.0347(14) 0.0217(11) -0.0138(11) 0.0086(10) -0.0088(10)
C30 0.0239(11) 0.0270(12) 0.0200(10) -0.0047(9) 0.0036(9) -0.0032(9)
C31 0.0274(12) 0.0206(11) 0.0260(11) 0.0051(9) -0.0104(9) -0.0048(9)
C32 0.0277(12) 0.0284(13) 0.0304(12) 0.0077(10) -0.0105(10) -0.0070(10)
C33 0.0343(14) 0.0351(14) 0.0415(15) 0.0160(12) -0.0158(12) -0.0148(12)
C34 0.0513(17) 0.0210(12) 0.0472(16) 0.0113(12) -0.0260(14) -0.0050(12)
C35 0.0535(18) 0.0266(13) 0.0383(15) 0.0030(12) -0.0161(13) 0.0049(12)
C36 0.0403(15) 0.0238(12) 0.0308(13) 0.0043(11) -0.0087(11) 0.0003(10)
C37 0.0207(11) 0.0197(11) 0.0217(10) 0.0006(8) -0.0047(8) 0.0042(9)
C38 0.0312(13) 0.0233(12) 0.0246(11) -0.0049(10) -0.0070(10) 0.0045(9)
C39 0.0311(14) 0.0337(14) 0.0373(14) -0.0127(11) -0.0119(11) 0.0107(11)
C40 0.0233(13) 0.0407(16) 0.0518(17) -0.0020(11) -0.0009(12) 0.0104(13)
C41 0.0271(13) 0.0366(15) 0.0440(15) 0.0015(11) 0.0066(11) -0.0020(12)
C42 0.0232(12) 0.0250(12) 0.0299(12) -0.0004(9) 0.0001(9) 0.0003(10)
F1 0.0482(11) 0.1200(19) 0.0269(9) -0.0166(12) -0.0147(8) -0.0116(10)
F2 0.0312(8) 0.0631(11) 0.0394(9) -0.0131(8) 0.0101(7) -0.0140(8)
F3 0.0820(14) 0.0217(8) 0.0789(14) 0.0078(8) 0.0435(12) -0.0023(9)
F4 0.0804(14) 0.0327(9) 0.0525(11) 0.0262(9) 0.0047(10) 0.0024(8)
F5 0.0398(9) 0.0417(9) 0.0466(9) -0.0080(7) 0.0070(7) 0.0085(8)
F6 0.0401(9) 0.0598(11) 0.0352(9) -0.0004(8) -0.0160(7) 0.0083(8)
N1 0.0203(9) 0.0177(9) 0.0159(8) 0.0017(7) -0.0021(7) -0.0011(7)
N2 0.0195(9) 0.0229(10) 0.0212(9) 0.0011(8) -0.0048(7) -0.0041(8)
O1 0.0253(8) 0.0195(8) 0.0181(7) 0.0029(6) -0.0046(6) -0.0057(6)
O2 0.0292(9) 0.0271(9) 0.0264(8) 0.0088(7) 0.0008(7) -0.0069(7)
P1 0.0190(3) 0.0167(3) 0.0179(3) 0.0022(2) -0.0042(2) -0.0029(2)
P2 0.0206(3) 0.0217(3) 0.0239(3) 0.0023(2) -0.0037(2) -0.0016(2)

loop_
_atom_type_symbol
_atom_type_description
_atom_type_scat_dispersion_real
_atom_type_scat_dispersion_imag
_atom_type_scat_source
C C 0.0033 0.0016 'International Tables Vol C Tables 4.2.6.8 and 6.1.1.4'
H H 0.0000 0.0000 'International Tables Vol C Tables 4.2.6.8 and 6.1.1.4'
F F 0.0171 0.0103 'International Tables Vol C Tables 4.2.6.8 and 6.1.1.4'
N N 0.0061 0.0033 'International Tables Vol C Tables 4.2.6.8 and 6.1.1.4'
O O 0.0106 0.0060 'International Tables Vol C Tables 4.2.6.8 and 6.1.1.4'
P P 0.1023 0.0942 'International Tables Vol C Tables 4.2.6.8 and 6.1.1.4'
Ru Ru -1.2594 0.8363 'International Tables Vol C Tables 4.2.6.8 and 6.1.1.4'

loop_
_geom_angle_atom_site_label_1
_geom_angle_atom_site_label_2
_geom_angle_atom_site_label_3
_geom_angle_site_symmetry_1
_geom_angle_site_symmetry_3
_geom_angle
_geom_angle_publ_flag
O1 Ru1 N1 . . 82.18(7) ?
O1 Ru1 C2 . . 89.05(8) ?
N1 Ru1 C2 . . 141.08(8) ?
O1 Ru1 C6 . . 147.31(8) ?
N1 Ru1 C6 . . 130.44(9) ?
C2 Ru1 C6 . . 66.92(9) ?
O1 Ru1 C5 . . 161.90(8) ?
N1 Ru1 C5 . . 98.14(8) ?
C2 Ru1 C5 . . 79.33(9) ?
C6 Ru1 C5 . . 37.13(9) ?
O1 Ru1 C3 . . 96.07(7) ?
N1 Ru1 C3 . . 105.58(8) ?
C2 Ru1 C3 . . 37.62(9) ?
C6 Ru1 C3 . . 78.57(9) ?
C5 Ru1 C3 . . 66.31(8) ?
O1 Ru1 C1 . . 110.75(8) ?
N1 Ru1 C1 . . 165.26(8) ?
C2 Ru1 C1 . . 37.05(9) ?
C6 Ru1 C1 . . 37.38(9) ?
C5 Ru1 C1 . . 67.35(9) ?
C3 Ru1 C1 . . 67.05(9) ?
O1 Ru1 C4 . . 125.44(7) ?
N1 Ru1 C4 . . 87.88(8) ?
C2 Ru1 C4 . . 66.73(9) ?
C6 Ru1 C4 . . 66.39(9) ?
C5 Ru1 C4 . . 36.87(8) ?
C3 Ru1 C4 . . 36.30(8) ?
C1 Ru1 C4 . . 78.87(9) ?
O1 Ru1 P1 . . 80.02(5) ?
N1 Ru1 P1 . . 91.56(5) ?
C2 Ru1 P1 . . 124.24(7) ?
C6 Ru1 P1 . . 95.07(6) ?
C5 Ru1 P1 . . 117.99(6) ?
C3 Ru1 P1 . . 161.82(6) ?
C1 Ru1 P1 . . 97.54(6) ?
C4 Ru1 P1 . . 154.09(6) ?
C2 C1 C6 . . 116.6(2) ?
C2 C1 C7 . . 121.5(2) ?
C6 C1 C7 . . 121.9(2) ?
C2 C1 Ru1 . . 68.88(13) ?
C6 C1 Ru1 . . 69.00(13) ?
C7 C1 Ru1 . . 135.26(19) ?
C1 C2 C3 . . 121.5(2) ?
C1 C2 Ru1 . . 74.06(13) ?
C3 C2 Ru1 . . 72.71(13) ?
C4 C3 C2 . . 120.7(2) ?
C4 C3 Ru1 . . 73.86(13) ?
C2 C3 Ru1 . . 69.68(13) ?
C3 C4 C5 . . 118.3(2) ?
C3 C4 C8 . . 123.2(2) ?
C5 C4 C8 . . 118.5(2) ?
C3 C4 Ru1 . . 69.84(13) ?
C5 C4 Ru1 . . 68.85(13) ?
C8 C4 Ru1 . . 133.10(17) ?
C6 C5 C4 . . 120.5(2) ?
C6 C5 Ru1 . . 70.89(14) ?
C4 C5 Ru1 . . 74.28(13) ?
C5 C6 C1 . . 122.1(2) ?
C5 C6 Ru1 . . 71.97(13) ?
C1 C6 Ru1 . . 73.62(14) ?
C4 C8 C9 . . 115.0(2) ?
C4 C8 C10 . . 107.4(2) ?
C9 C8 C10 . . 110.3(2) ?
C12 C11 C16 . . 120.3(2) ?
C12 C11 N1 . . 131.2(2) ?
C16 C11 N1 . . 108.45(19) ?
C13 C12 C11 . . 117.3(2) ?
C12 C13 C14 . . 121.4(2) ?
C15 C14 C13 . . 121.7(2) ?
C14 C15 C16 . . 116.6(2) ?
N2 C16 C15 . . 131.6(2) ?
N2 C16 C11 . . 105.72(19) ?
C15 C16 C11 . . 122.7(2) ?
N1 C17 N2 . . 110.54(19) ?
N1 C17 C18 . . 126.0(2) ?
N2 C17 C18 . . 123.29(19) ?
C23 C18 C19 . . 120.5(2) ?
C23 C18 C17 . . 117.75(19) ?
C19 C18 C17 . . 121.7(2) ?
C20 C19 C18 . . 119.6(2) ?
C19 C20 C21 . . 120.9(2) ?
C22 C21 C20 . . 120.1(2) ?
O2 C22 C21 . . 126.0(2) ?
O2 C22 C23 . . 113.53(19) ?
C21 C22 C23 . . 120.4(2) ?
O1 C23 C18 . . 122.59(19) ?
O1 C23 C22 . . 118.9(2) ?
C18 C23 C22 . . 118.5(2) ?
C30 C25 C26 . . 118.9(2) ?
C30 C25 P1 . . 119.88(17) ?
C26 C25 P1 . . 120.78(18) ?
C27 C26 C25 . . 120.2(2) ?
C28 C27 C26 . . 120.5(3) ?
C27 C28 C29 . . 120.0(2) ?
C28 C29 C30 . . 119.9(2) ?
C29 C30 C25 . . 120.4(2) ?
C32 C31 C36 . . 119.9(2) ?
C32 C31 P1 . . 120.3(2) ?
C36 C31 P1 . . 119.43(19) ?
C31 C32 C33 . . 119.3(3) ?
C34 C33 C32 . . 120.6(3) ?
C33 C34 C35 . . 120.5(2) ?
C34 C35 C36 . . 119.8(3) ?
C35 C36 C31 . . 120.0(3) ?
C42 C37 C38 . . 119.5(2) ?
C42 C37 P1 . . 124.07(17) ?
C38 C37 P1 . . 116.22(18) ?
C39 C38 C37 . . 119.9(2) ?
C40 C39 C38 . . 120.0(2) ?
C41 C40 C39 . . 120.3(3) ?
C40 C41 C42 . . 120.2(3) ?
C37 C42 C41 . . 120.1(2) ?
C17 N1 C11 . . 106.56(18) ?
C17 N1 Ru1 . . 122.55(15) ?
C11 N1 Ru1 . . 130.89(14) ?
C17 N2 C16 . . 108.70(19) ?
C23 O1 Ru1 . . 117.22(13) ?
C22 O2 C24 . . 117.21(19) ?
C37 P1 C25 . . 107.84(10) ?
C37 P1 C31 . . 102.80(11) ?
C25 P1 C31 . . 101.58(10) ?
C37 P1 Ru1 . . 113.79(7) ?
C25 P1 Ru1 . . 114.52(8) ?
C31 P1 Ru1 . . 114.98(8) ?
F1 P2 F3 . . 91.47(13) ?
F1 P2 F4 . . 90.54(12) ?
F3 P2 F4 . . 177.92(13) ?
F1 P2 F5 . . 89.62(10) ?
F3 P2 F5 . . 89.75(10) ?
F4 P2 F5 . . 89.72(10) ?
F1 P2 F6 . . 178.51(12) ?
F3 P2 F6 . . 89.90(11) ?
F4 P2 F6 . . 88.10(10) ?
F5 P2 F6 . . 90.95(9) ?
F1 P2 F2 . . 90.58(10) ?
F3 P2 F2 . . 89.99(10) ?
F4 P2 F2 . . 90.52(11) ?
F5 P2 F2 . . 179.68(11) ?
F6 P2 F2 . . 88.85(9) ?

loop_
_geom_bond_atom_site_label_1
_geom_bond_atom_site_label_2
_geom_bond_site_symmetry_2
_geom_bond_distance
_geom_bond_publ_flag
Ru1 O1 . 2.0576(15) ?
Ru1 N1 . 2.1005(18) ?
Ru1 C2 . 2.188(2) ?
Ru1 C6 . 2.195(2) ?
Ru1 C5 . 2.209(2) ?
Ru1 C3 . 2.228(2) ?
Ru1 C1 . 2.255(2) ?
Ru1 C4 . 2.280(2) ?
Ru1 P1 . 2.3582(6) ?
C1 C2 . 1.413(3) ?
C1 C6 . 1.427(4) ?
C1 C7 . 1.505(4) ?
C2 C3 . 1.424(3) ?
C3 C4 . 1.405(3) ?
C4 C5 . 1.421(3) ?
C4 C8 . 1.511(3) ?
C5 C6 . 1.402(4) ?
C8 C9 . 1.522(4) ?
C8 C10 . 1.535(4) ?
C11 C12 . 1.395(3) ?
C11 C16 . 1.398(3) ?
C11 N1 . 1.399(3) ?
C12 C13 . 1.386(3) ?
C13 C14 . 1.408(4) ?
C14 C15 . 1.376(4) ?
C15 C16 . 1.389(3) ?
C16 N2 . 1.379(3) ?
C17 N1 . 1.338(3) ?
C17 N2 . 1.356(3) ?
C17 C18 . 1.454(3) ?
C18 C23 . 1.403(3) ?
C18 C19 . 1.409(3) ?
C19 C20 . 1.375(3) ?
C20 C21 . 1.400(4) ?
C21 C22 . 1.379(3) ?
C22 O2 . 1.365(3) ?
C22 C23 . 1.423(3) ?
C23 O1 . 1.321(3) ?
C24 O2 . 1.425(3) ?
C25 C30 . 1.395(3) ?
C25 C26 . 1.400(3) ?
C25 P1 . 1.826(2) ?
C26 C27 . 1.391(3) ?
C27 C28 . 1.377(4) ?
C28 C29 . 1.389(4) ?
C29 C30 . 1.395(3) ?
C31 C32 . 1.390(3) ?
C31 C36 . 1.398(4) ?
C31 P1 . 1.830(2) ?
C32 C33 . 1.403(4) ?
C33 C34 . 1.373(4) ?
C34 C35 . 1.380(4) ?
C35 C36 . 1.396(4) ?
C37 C42 . 1.389(3) ?
C37 C38 . 1.400(3) ?
C37 P1 . 1.822(2) ?
C38 C39 . 1.392(4) ?
C39 C40 . 1.385(4) ?
C40 C41 . 1.378(4) ?
C41 C42 . 1.392(3) ?
F1 P2 . 1.5729(17) ?
F2 P2 . 1.6042(17) ?
F3 P2 . 1.5825(17) ?
F4 P2 . 1.5906(17) ?
F5 P2 . 1.5958(17) ?
F6 P2 . 1.5975(16) ?
